data_4328299
loop_
_publ_author_name
'Vadapalli Chandrasekhar'
'Tapas Senapati'
'Atanu Dey'
'Sourav Das'
'Marguerite Kalisz'
'Rodolphe Cl\'erac'

_publ_contact_author_address
;Head, Department of Chemistry
Indian Institute of Technology Kanpur
Kanpur 208016
Uttarpradesh
India
;
_publ_contact_author_email vc@iitk.ac.in
_publ_contact_author_fax '+91-512-259 7436'
_publ_contact_author_name 'Prof. V. Chandrasekhar'
_publ_contact_author_phone '+91-512-259 7259'
_publ_section_title
;
 Cyclo- and Carbophosphazene-Supported Ligands for the Assembly of
 Heterometallic (Cu2+/Ca2+, Cu2+/Dy3+, Cu2+/Tb3+) Complexes: Synthesis,
 Structure, and Magnetism
;
_journal_name_full 'Inorganic Chemistry'
_journal_page_first 2031
_journal_page_last 2038
_journal_paper_doi 10.1021/ic201463g
_journal_volume 51
_journal_year 2012
_chemical_formula_moiety 'C48 H68 Ca2 Cu2 N22 O22 P2, 4(O)'
_chemical_formula_sum 'C48 H68 Ca2 Cu2 N22 O26 P2'
_chemical_formula_weight 1638.42
_chemical_name_systematic
; 
 ? 
;
_space_group_IT_number 2
_symmetry_cell_setting triclinic
_symmetry_space_group_name_Hall '-P 1'
_symmetry_space_group_name_H-M 'P -1'
_atom_sites_solution_hydrogens geom
_atom_sites_solution_primary direct
_atom_sites_solution_secondary difmap
_audit_creation_method SHELXL-97
_cell_angle_alpha 106.471(5)
_cell_angle_beta 105.804(5)
_cell_angle_gamma 102.044(5)
_cell_formula_units_Z 1
_cell_length_a 10.130(5)
_cell_length_b 13.630(5)
_cell_length_c 14.017(5)
_cell_measurement_reflns_used 2732
_cell_measurement_temperature 100(2)
_cell_measurement_theta_max 28.02
_cell_measurement_theta_min 2.20
_cell_volume 1697.9(12)
_computing_cell_refinement 'Bruker SMART'
_computing_data_collection 'Bruker SMART'
_computing_data_reduction 'Bruker SAINT'
_computing_molecular_graphics 'Bruker SHELXTL'
_computing_publication_material 'Bruker SHELXTL'
_computing_structure_refinement 'Bruker SHELXTL'
_computing_structure_solution 'Bruker SHELXTL'
_diffrn_ambient_temperature 100(2)
_diffrn_measured_fraction_theta_full 0.972
_diffrn_measured_fraction_theta_max 0.972
_diffrn_measurement_device_type 'CCD area detector'
_diffrn_measurement_method 'omega scans'
_diffrn_radiation_monochromator graphite
_diffrn_radiation_source 'fine-focus sealed tube'
_diffrn_radiation_type MoK\a
_diffrn_radiation_wavelength 0.71069
_diffrn_reflns_av_R_equivalents 0.0277
_diffrn_reflns_av_sigmaI/netI 0.0615
_diffrn_reflns_limit_h_max 12
_diffrn_reflns_limit_h_min -11
_diffrn_reflns_limit_k_max 10
_diffrn_reflns_limit_k_min -16
_diffrn_reflns_limit_l_max 17
_diffrn_reflns_limit_l_min -16
_diffrn_reflns_number 9446
_diffrn_reflns_theta_full 26.00
_diffrn_reflns_theta_max 26.00
_diffrn_reflns_theta_min 2.20
_exptl_absorpt_coefficient_mu 0.921
_exptl_absorpt_correction_T_max 0.9317
_exptl_absorpt_correction_T_min 0.8395
_exptl_absorpt_correction_type empirical
_exptl_absorpt_process_details sadabs
_exptl_crystal_colour green
_exptl_crystal_density_diffrn 1.602
_exptl_crystal_description block
_exptl_crystal_F_000 846
_exptl_crystal_size_max 0.20
_exptl_crystal_size_mid 0.10
_exptl_crystal_size_min 0.08
_refine_diff_density_max 1.087
_refine_diff_density_min -0.729
_refine_diff_density_rms 0.163
_refine_ls_extinction_method none
_refine_ls_goodness_of_fit_ref 1.079
_refine_ls_hydrogen_treatment mixed
_refine_ls_matrix_type full
_refine_ls_number_parameters 473
_refine_ls_number_reflns 6490
_refine_ls_number_restraints 0
_refine_ls_restrained_S_all 1.079
_refine_ls_R_factor_all 0.0814
_refine_ls_R_factor_gt 0.0609
_refine_ls_shift/su_max 0.001
_refine_ls_shift/su_mean 0.000
_refine_ls_structure_factor_coef Fsqd
_refine_ls_weighting_details 'calc w=1/[\s^2^(Fo^2^)+(0.1316P)^2^+1.2783P] where P=(Fo^2^+2Fc^2^)/3'
_refine_ls_weighting_scheme calc
_refine_ls_wR_factor_gt 0.1672
_refine_ls_wR_factor_ref 0.2126
_reflns_number_gt 5030
_reflns_number_total 6490
_reflns_threshold_expression >2sigma(I)
_cod_data_source_file ic201463g_si_001_4.cif
_cod_data_source_block Compound_5
_cod_original_sg_symbol_H-M 'P -1 '
_cod_database_code 4328299

loop_
_symmetry_equiv_pos_as_xyz
'x, y, z'
'-x, -y, -z'

loop_
_atom_site_label
_atom_site_type_symbol
_atom_site_fract_x
_atom_site_fract_y
_atom_site_fract_z
_atom_site_U_iso_or_equiv
_atom_site_adp_type
_atom_site_occupancy
_atom_site_symmetry_multiplicity
_atom_site_calc_flag
_atom_site_refinement_flags
C1 C 0.0964(5) 0.4408(4) 0.7471(4) 0.0224(10) Uani 1 1 d .
C2 C 0.2882(5) 0.3819(4) 0.7221(4) 0.0248(10) Uani 1 1 d .
C3 C -0.0966(6) 0.5052(6) 0.7894(5) 0.0462(17) Uani 1 1 d .
H3A H -0.0986 0.5784 0.7961 0.069 Uiso 1 1 calc R
H3B H -0.1391 0.4821 0.8375 0.069 Uiso 1 1 calc R
H3C H -0.1521 0.4562 0.7159 0.069 Uiso 1 1 calc R
C4 C 0.1485(6) 0.5693(4) 0.9264(4) 0.0325(12) Uani 1 1 d .
H4A H 0.1270 0.5339 0.9747 0.049 Uiso 1 1 calc R
H4B H 0.1349 0.6404 0.9466 0.049 Uiso 1 1 calc R
H4C H 0.2487 0.5773 0.9309 0.049 Uiso 1 1 calc R
C5 C 0.4969(5) 0.3304(5) 0.7002(5) 0.0349(13) Uani 1 1 d .
H5A H 0.4512 0.2528 0.6786 0.052 Uiso 1 1 calc R
H5B H 0.5994 0.3494 0.7422 0.052 Uiso 1 1 calc R
H5C H 0.4872 0.3494 0.6368 0.052 Uiso 1 1 calc R
C6 C 0.5163(6) 0.4605(5) 0.8710(5) 0.0399(14) Uani 1 1 d .
H6A H 0.4617 0.5036 0.9018 0.060 Uiso 1 1 calc R
H6B H 0.6021 0.5083 0.8695 0.060 Uiso 1 1 calc R
H6C H 0.5460 0.4183 0.9142 0.060 Uiso 1 1 calc R
C7 C -0.0491(6) 0.1300(4) 0.5895(4) 0.0293(11) Uani 1 1 d .
H7A H -0.1391 0.0715 0.5662 0.044 Uiso 1 1 calc R
H7B H -0.0307 0.1793 0.6612 0.044 Uiso 1 1 calc R
H7C H 0.0309 0.0999 0.5902 0.044 Uiso 1 1 calc R
C8 C -0.2090(5) 0.0476(4) 0.3643(4) 0.0220(10) Uani 1 1 d .
H8 H -0.2742 0.0492 0.4019 0.026 Uiso 1 1 calc R
C9 C -0.2571(5) -0.0384(4) 0.2632(4) 0.0199(9) Uani 1 1 d .
C10 C -0.4032(5) -0.1008(4) 0.2203(4) 0.0273(11) Uani 1 1 d .
H10 H -0.4666 -0.0836 0.2568 0.033 Uiso 1 1 calc R
C11 C -0.4547(6) -0.1869(4) 0.1254(4) 0.0344(13) Uani 1 1 d .
H11 H -0.5539 -0.2279 0.0960 0.041 Uiso 1 1 calc R
C12 C -0.3617(6) -0.2143(4) 0.0721(4) 0.0286(11) Uani 1 1 d .
H12 H -0.3969 -0.2740 0.0070 0.034 Uiso 1 1 calc R
C13 C -0.2187(5) -0.1539(4) 0.1153(4) 0.0245(10) Uani 1 1 d .
C14 C -0.1614(5) -0.0633(4) 0.2105(4) 0.0202(9) Uani 1 1 d .
C15 C -0.1519(6) -0.2791(4) -0.0076(4) 0.0371(13) Uani 1 1 d .
H15A H -0.1776 -0.3320 0.0245 0.056 Uiso 1 1 calc R
H15B H -0.0675 -0.2862 -0.0270 0.056 Uiso 1 1 calc R
H15C H -0.2332 -0.2918 -0.0714 0.056 Uiso 1 1 calc R
C16 C -0.0894(6) 0.3577(4) 0.3983(4) 0.0274(11) Uani 1 1 d .
H16A H -0.0702 0.4062 0.3603 0.041 Uiso 1 1 calc R
H16B H -0.1418 0.3844 0.4440 0.041 Uiso 1 1 calc R
H16C H -0.1477 0.2855 0.3467 0.041 Uiso 1 1 calc R
C17 C 0.2310(5) 0.3644(4) 0.3983(4) 0.0205(9) Uani 1 1 d .
H17 H 0.2539 0.4387 0.4382 0.025 Uiso 1 1 calc R
C18 C 0.3240(5) 0.3327(4) 0.3411(4) 0.0220(10) Uani 1 1 d .
C19 C 0.4453(6) 0.4143(4) 0.3543(4) 0.0317(12) Uani 1 1 d .
H19 H 0.4625 0.4864 0.3983 0.038 Uiso 1 1 calc R
C20 C 0.5389(6) 0.3900(5) 0.3036(5) 0.0352(13) Uani 1 1 d .
H20 H 0.6228 0.4451 0.3150 0.042 Uiso 1 1 calc R
C21 C 0.5125(6) 0.2855(5) 0.2356(4) 0.0312(12) Uani 1 1 d .
H21 H 0.5768 0.2701 0.1994 0.037 Uiso 1 1 calc R
C22 C 0.3926(5) 0.2040(4) 0.2207(4) 0.0262(11) Uani 1 1 d .
C23 C 0.2967(5) 0.2262(4) 0.2750(4) 0.0239(10) Uani 1 1 d .
C24 C 0.4573(6) 0.0695(5) 0.1090(4) 0.0349(13) Uani 1 1 d .
H24A H 0.4631 0.1045 0.0575 0.052 Uiso 1 1 calc R
H24B H 0.4260 -0.0088 0.0727 0.052 Uiso 1 1 calc R
H24C H 0.5524 0.0925 0.1646 0.052 Uiso 1 1 calc R
Ca1 Ca 0.11471(11) -0.03141(8) 0.13591(8) 0.0255(3) Uani 1 1 d .
Cu1 Cu 0.05657(6) 0.14041(4) 0.33691(4) 0.0194(2) Uani 1 1 d .
H10B H 0.235(8) 0.168(6) 0.516(6) 0.04(2) Uiso 1 1 d .
N1 N 0.2183(4) 0.3152(3) 0.6207(3) 0.0233(9) Uani 1 1 d .
N2 N -0.0010(4) 0.3866(3) 0.6480(3) 0.0228(9) Uani 1 1 d .
N3 N 0.2345(4) 0.4430(3) 0.7863(3) 0.0250(9) Uani 1 1 d .
N4 N 0.0510(4) 0.5036(4) 0.8169(3) 0.0280(9) Uani 1 1 d .
N5 N 0.4269(4) 0.3889(4) 0.7641(3) 0.0298(10) Uani 1 1 d .
N6 N -0.0615(4) 0.1886(3) 0.5160(3) 0.0199(8) Uani 1 1 d .
N7 N -0.0856(4) 0.1234(3) 0.4097(3) 0.0183(8) Uani 1 1 d .
N8 N 0.0475(4) 0.3529(3) 0.4636(3) 0.0193(8) Uani 1 1 d .
N9 N 0.1183(4) 0.2984(3) 0.3991(3) 0.0205(8) Uani 1 1 d .
N10 N 0.1313(5) -0.1215(3) -0.0760(3) 0.0261(9) Uani 1 1 d .
N11 N 0.2542(5) -0.1441(5) 0.2642(4) 0.0422(12) Uani 1 1 d .
O1 O -0.0218(3) -0.0106(3) 0.2476(2) 0.0210(7) Uani 1 1 d .
O2 O 0.1844(4) 0.1441(3) 0.2565(3) 0.0259(8) Uani 1 1 d .
O3 O 0.1841(4) -0.1544(3) -0.0033(3) 0.0361(9) Uani 1 1 d .
O4 O 0.0695(4) -0.0510(3) -0.0519(3) 0.0291(8) Uani 1 1 d .
O5 O 0.1399(4) -0.1557(3) -0.1643(3) 0.0338(9) Uani 1 1 d .
O6 O 0.3551(4) 0.0990(3) 0.1563(3) 0.0315(8) Uani 1 1 d .
O7 O 0.3045(4) -0.0466(4) 0.2761(3) 0.0415(10) Uani 1 1 d .
O8 O 0.1429(5) -0.1990(4) 0.1856(3) 0.0444(10) Uani 1 1 d .
O9 O 0.3128(5) -0.1819(4) 0.3299(4) 0.0578(13) Uani 1 1 d .
O10 O 0.2289(4) 0.1272(3) 0.4791(3) 0.0265(8) Uani 1 1 d .
H10A H 0.3060 0.1302 0.4670 0.040 Uiso 1 1 calc R
O11 O -0.1187(4) -0.1727(3) 0.0672(3) 0.0299(8) Uani 1 1 d .
O12 O 0.5009(5) 0.1240(5) 0.4544(4) 0.0748(18) Uani 1 1 d .
O13 O 0.6842(5) 0.3569(5) 0.5370(4) 0.0667(15) Uani 1 1 d .
P1 P 0.05472(12) 0.31321(10) 0.56730(9) 0.0197(3) Uani 1 1 d .

loop_
_atom_site_aniso_label
_atom_site_aniso_U_11
_atom_site_aniso_U_22
_atom_site_aniso_U_33
_atom_site_aniso_U_23
_atom_site_aniso_U_13
_atom_site_aniso_U_12
C1 0.033(3) 0.013(2) 0.020(2) 0.0018(19) 0.011(2) 0.0088(19)
C2 0.030(3) 0.013(2) 0.026(3) 0.0021(19) 0.010(2) 0.005(2)
C3 0.036(3) 0.066(5) 0.028(3) -0.004(3) 0.011(2) 0.028(3)
C4 0.039(3) 0.029(3) 0.019(2) -0.003(2) 0.004(2) 0.013(2)
C5 0.019(2) 0.032(3) 0.046(3) 0.002(3) 0.011(2) 0.008(2)
C6 0.032(3) 0.030(3) 0.038(3) -0.005(3) 0.002(2) 0.006(2)
C7 0.042(3) 0.023(3) 0.025(3) 0.009(2) 0.015(2) 0.009(2)
C8 0.022(2) 0.019(2) 0.023(2) 0.0033(19) 0.0105(19) 0.0048(19)
C9 0.018(2) 0.019(2) 0.023(2) 0.0073(19) 0.0076(18) 0.0065(18)
C10 0.022(2) 0.022(3) 0.036(3) 0.008(2) 0.012(2) 0.004(2)
C11 0.024(2) 0.024(3) 0.037(3) -0.001(2) 0.003(2) -0.002(2)
C12 0.037(3) 0.016(2) 0.021(2) -0.003(2) 0.007(2) 0.003(2)
C13 0.031(3) 0.017(2) 0.025(2) 0.004(2) 0.013(2) 0.009(2)
C14 0.022(2) 0.018(2) 0.020(2) 0.0072(19) 0.0059(18) 0.0059(18)
C15 0.048(3) 0.021(3) 0.032(3) -0.006(2) 0.017(2) 0.010(2)
C16 0.038(3) 0.028(3) 0.025(3) 0.012(2) 0.014(2) 0.021(2)
C17 0.019(2) 0.018(2) 0.025(2) 0.0091(19) 0.0056(18) 0.0060(18)
C18 0.017(2) 0.028(3) 0.023(2) 0.012(2) 0.0082(18) 0.0049(19)
C19 0.030(3) 0.026(3) 0.042(3) 0.016(2) 0.015(2) 0.007(2)
C20 0.026(3) 0.036(3) 0.048(3) 0.021(3) 0.017(2) 0.006(2)
C21 0.029(3) 0.037(3) 0.033(3) 0.017(2) 0.016(2) 0.011(2)
C22 0.025(2) 0.031(3) 0.029(3) 0.013(2) 0.014(2) 0.011(2)
C23 0.027(2) 0.025(3) 0.022(2) 0.010(2) 0.0125(19) 0.006(2)
C24 0.037(3) 0.047(4) 0.035(3) 0.017(3) 0.022(2) 0.026(3)
Ca1 0.0309(5) 0.0234(5) 0.0246(5) 0.0042(4) 0.0160(4) 0.0111(4)
Cu1 0.0217(3) 0.0145(3) 0.0211(3) 0.0014(2) 0.0122(2) 0.0042(2)
N1 0.021(2) 0.016(2) 0.026(2) -0.0002(16) 0.0064(16) 0.0056(16)
N2 0.024(2) 0.022(2) 0.022(2) 0.0035(17) 0.0110(16) 0.0105(17)
N3 0.025(2) 0.019(2) 0.024(2) -0.0004(17) 0.0075(17) 0.0067(17)
N4 0.026(2) 0.027(2) 0.023(2) -0.0005(18) 0.0049(17) 0.0098(18)
N5 0.021(2) 0.025(2) 0.033(2) -0.0003(19) 0.0071(17) 0.0062(18)
N6 0.0208(18) 0.017(2) 0.0199(19) 0.0000(16) 0.0131(15) 0.0033(16)
N7 0.0218(19) 0.0137(19) 0.0161(18) 0.0009(15) 0.0050(15) 0.0076(15)
N8 0.0222(19) 0.0146(19) 0.022(2) 0.0026(16) 0.0115(16) 0.0093(16)
N9 0.028(2) 0.016(2) 0.021(2) 0.0052(16) 0.0141(16) 0.0100(16)
N10 0.035(2) 0.020(2) 0.025(2) 0.0046(17) 0.0140(18) 0.0106(18)
N11 0.031(3) 0.059(4) 0.048(3) 0.021(3) 0.022(2) 0.023(3)
O1 0.0218(16) 0.0167(16) 0.0213(16) 0.0027(13) 0.0078(13) 0.0054(13)
O2 0.0279(17) 0.0188(18) 0.0277(18) 0.0015(14) 0.0158(14) 0.0026(14)
O3 0.054(2) 0.033(2) 0.034(2) 0.0122(18) 0.0233(18) 0.0279(19)
O4 0.039(2) 0.029(2) 0.0276(19) 0.0082(16) 0.0184(16) 0.0208(17)
O5 0.046(2) 0.036(2) 0.0262(19) 0.0053(16) 0.0219(17) 0.0221(18)
O6 0.0319(19) 0.031(2) 0.037(2) 0.0076(17) 0.0235(16) 0.0118(16)
O7 0.034(2) 0.043(3) 0.056(3) 0.021(2) 0.0218(19) 0.0173(19)
O8 0.056(3) 0.042(3) 0.042(2) 0.016(2) 0.026(2) 0.019(2)
O9 0.054(3) 0.071(3) 0.069(3) 0.040(3) 0.023(2) 0.039(3)
O10 0.0244(18) 0.022(2) 0.027(2) -0.0009(17) 0.0092(15) 0.0095(16)
O11 0.039(2) 0.0176(18) 0.0271(19) -0.0037(15) 0.0173(16) 0.0066(15)
O12 0.053(3) 0.109(5) 0.055(3) 0.011(3) 0.016(2) 0.042(3)
O13 0.057(3) 0.096(4) 0.064(3) 0.037(3) 0.028(3) 0.037(3)
P1 0.0220(6) 0.0147(6) 0.0199(6) 0.0016(5) 0.0088(5) 0.0058(5)

loop_
_atom_type_symbol
_atom_type_description
_atom_type_scat_dispersion_real
_atom_type_scat_dispersion_imag
_atom_type_scat_source
C C 0.0033 0.0016 'International Tables Vol C Tables 4.2.6.8 and 6.1.1.4'
H H 0.0000 0.0000 'International Tables Vol C Tables 4.2.6.8 and 6.1.1.4'
N N 0.0061 0.0033 'International Tables Vol C Tables 4.2.6.8 and 6.1.1.4'
O O 0.0106 0.0060 'International Tables Vol C Tables 4.2.6.8 and 6.1.1.4'
P P 0.1023 0.0942 'International Tables Vol C Tables 4.2.6.8 and 6.1.1.4'
Ca Ca 0.2262 0.3064 'International Tables Vol C Tables 4.2.6.8 and 6.1.1.4'
Cu Cu 0.3201 1.2651 'International Tables Vol C Tables 4.2.6.8 and 6.1.1.4'

loop_
_geom_angle_atom_site_label_1
_geom_angle_atom_site_label_2
_geom_angle_atom_site_label_3
_geom_angle
_geom_angle_site_symmetry_1
_geom_angle_site_symmetry_3
N3 C1 N2 128.9(4) . .
N3 C1 N4 115.0(4) . .
N2 C1 N4 116.0(4) . .
N5 C2 N1 116.1(4) . .
N5 C2 N3 116.5(4) . .
N1 C2 N3 127.4(4) . .
N7 C8 C9 126.7(4) . .
C10 C9 C14 120.7(4) . .
C10 C9 C8 117.4(4) . .
C14 C9 C8 121.9(4) . .
C11 C10 C9 120.1(5) . .
C10 C11 C12 120.4(5) . .
C13 C12 C11 119.1(4) . .
C12 C13 O11 123.5(4) . .
C12 C13 C14 122.7(4) . .
O11 C13 C14 113.7(4) . .
O1 C14 C9 124.1(4) . .
O1 C14 C13 118.8(4) . .
C9 C14 C13 116.9(4) . .
N9 C17 C18 124.7(4) . .
C19 C18 C23 120.4(4) . .
C19 C18 C17 116.8(5) . .
C23 C18 C17 122.8(4) . .
C20 C19 C18 120.0(5) . .
C19 C20 C21 120.8(5) . .
C22 C21 C20 120.1(5) . .
O6 C22 C21 125.5(4) . .
O6 C22 C23 114.2(4) . .
C21 C22 C23 120.3(5) . .
O2 C23 C18 124.8(4) . .
O2 C23 C22 116.8(4) . .
C18 C23 C22 118.4(4) . .
O2 Ca1 O1 67.07(11) . .
O2 Ca1 O7 82.35(14) . .
O1 Ca1 O7 89.61(13) . .
O2 Ca1 O11 128.83(12) . .
O1 Ca1 O11 65.71(11) . .
O7 Ca1 O11 115.54(14) . .
O2 Ca1 O4 115.86(13) . .
O1 Ca1 O4 134.56(12) . .
O7 Ca1 O4 135.48(13) . .
O11 Ca1 O4 85.37(12) . .
O2 Ca1 O3 142.93(13) . .
O1 Ca1 O3 149.40(13) . .
O7 Ca1 O3 89.70(14) . .
O11 Ca1 O3 87.19(13) . .
O4 Ca1 O3 50.55(12) . .
O2 Ca1 O4 75.53(12) . 2
O1 Ca1 O4 76.19(11) . 2
O7 Ca1 O4 157.02(13) . 2
O11 Ca1 O4 75.24(13) . 2
O4 Ca1 O4 62.47(12) . 2
O3 Ca1 O4 111.74(12) . 2
O2 Ca1 O6 62.83(11) . .
O1 Ca1 O6 128.50(12) . .
O7 Ca1 O6 73.04(14) . .
O11 Ca1 O6 164.85(12) . .
O4 Ca1 O6 80.15(12) . .
O3 Ca1 O6 80.19(13) . .
O4 Ca1 O6 101.61(13) 2 .
O2 Ca1 O8 125.43(14) . .
O1 Ca1 O8 85.63(12) . .
O7 Ca1 O8 49.82(15) . .
O11 Ca1 O8 68.82(14) . .
O4 Ca1 O8 116.82(13) . .
O3 Ca1 O8 70.81(13) . .
O4 Ca1 O8 143.87(14) 2 .
O6 Ca1 O8 114.06(14) . .
O2 Ca1 N10 132.69(12) . .
O1 Ca1 N10 150.15(12) . .
O7 Ca1 N10 112.86(13) . .
O11 Ca1 N10 86.31(12) . .
O4 Ca1 N10 25.28(11) . .
O3 Ca1 N10 25.27(11) . .
O4 Ca1 N10 87.19(11) 2 .
O6 Ca1 N10 78.69(12) . .
O8 Ca1 N10 94.05(13) . .
O2 Ca1 N11 103.45(15) . .
O1 Ca1 N11 85.77(12) . .
O7 Ca1 N11 24.95(14) . .
O11 Ca1 N11 91.68(14) . .
O4 Ca1 N11 131.41(13) . .
O3 Ca1 N11 80.88(13) . .
O4 Ca1 N11 160.87(12) 2 .
O6 Ca1 N11 94.55(14) . .
O8 Ca1 N11 24.97(14) . .
N10 Ca1 N11 106.15(13) . .
O2 Ca1 Cu1 33.46(8) . .
O1 Ca1 Cu1 33.60(8) . .
O7 Ca1 Cu1 85.47(10) . .
O11 Ca1 Cu1 97.41(8) . .
O4 Ca1 Cu1 132.75(9) . .
O3 Ca1 Cu1 174.42(10) . .
O4 Ca1 Cu1 72.67(8) 2 .
O6 Ca1 Cu1 95.70(8) . .
O8 Ca1 Cu1 107.85(10) . .
N10 Ca1 Cu1 157.68(9) . .
N11 Ca1 Cu1 95.77(10) . .
O2 Cu1 O1 83.86(14) . .
O2 Cu1 N9 91.37(15) . .
O1 Cu1 N9 167.75(15) . .
O2 Cu1 N7 174.80(14) . .
O1 Cu1 N7 91.07(14) . .
N9 Cu1 N7 93.37(15) . .
O2 Cu1 O10 92.78(15) . .
O1 Cu1 O10 98.45(14) . .
N9 Cu1 O10 93.04(15) . .
N7 Cu1 O10 89.10(15) . .
O2 Cu1 Ca1 41.60(10) . .
O1 Cu1 Ca1 42.26(9) . .
N9 Cu1 Ca1 131.86(11) . .
N7 Cu1 Ca1 133.31(11) . .
O10 Cu1 Ca1 97.91(10) . .
C2 N1 P1 116.1(3) . .
C1 N2 P1 115.2(3) . .
C1 N3 C2 118.8(4) . .
C1 N4 C3 121.9(4) . .
C1 N4 C4 121.2(4) . .
C3 N4 C4 116.8(4) . .
C2 N5 C6 122.0(4) . .
C2 N5 C5 120.9(4) . .
C6 N5 C5 117.0(4) . .
N7 N6 C7 113.5(4) . .
N7 N6 P1 118.5(3) . .
C7 N6 P1 114.1(3) . .
C8 N7 N6 113.5(4) . .
C8 N7 Cu1 122.1(3) . .
N6 N7 Cu1 124.4(3) . .
N9 N8 C16 111.6(3) . .
N9 N8 P1 111.0(3) . .
C16 N8 P1 119.9(3) . .
C17 N9 N8 112.3(4) . .
C17 N9 Cu1 126.6(3) . .
N8 N9 Cu1 120.7(3) . .
O5 N10 O3 121.7(4) . .
O5 N10 O4 122.5(4) . .
O3 N10 O4 115.8(4) . .
O5 N10 Ca1 177.9(3) . .
O3 N10 Ca1 59.7(2) . .
O4 N10 Ca1 56.2(2) . .
O8 N11 O9 122.3(6) . .
O8 N11 O7 116.6(5) . .
O9 N11 O7 121.1(5) . .
O8 N11 Ca1 62.6(3) . .
O9 N11 Ca1 171.8(4) . .
O7 N11 Ca1 54.4(3) . .
C14 O1 Cu1 122.4(3) . .
C14 O1 Ca1 120.6(3) . .
Cu1 O1 Ca1 104.13(14) . .
C23 O2 Cu1 126.8(3) . .
C23 O2 Ca1 127.9(3) . .
Cu1 O2 Ca1 104.94(15) . .
N10 O3 Ca1 95.1(3) . .
N10 O4 Ca1 98.5(3) . .
N10 O4 Ca1 141.8(3) . 2
Ca1 O4 Ca1 117.53(12) . 2
C22 O6 C24 116.4(4) . .
C22 O6 Ca1 118.0(3) . .
C24 O6 Ca1 125.5(3) . .
N11 O7 Ca1 100.7(3) . .
N11 O8 Ca1 92.4(4) . .
C13 O11 C15 116.9(4) . .
C13 O11 Ca1 117.5(3) . .
C15 O11 Ca1 124.9(3) . .
N2 P1 N1 113.4(2) . .
N2 P1 N6 107.5(2) . .
N1 P1 N6 112.0(2) . .
N2 P1 N8 110.7(2) . .
N1 P1 N8 107.5(2) . .
N6 P1 N8 105.5(2) . .

loop_
_geom_bond_atom_site_label_1
_geom_bond_atom_site_label_2
_geom_bond_distance
_geom_bond_site_symmetry_2
C1 N3 1.347(6) .
C1 N2 1.347(6) .
C1 N4 1.355(6) .
C2 N5 1.338(6) .
C2 N1 1.341(6) .
C2 N3 1.353(6) .
C3 N4 1.446(6) .
C4 N4 1.469(6) .
C5 N5 1.455(6) .
C6 N5 1.443(7) .
C7 N6 1.467(6) .
C8 N7 1.301(6) .
C8 C9 1.437(6) .
C9 C10 1.405(6) .
C9 C14 1.409(6) .
C10 C11 1.379(7) .
C11 C12 1.398(7) .
C12 C13 1.373(7) .
C13 O11 1.389(6) .
C13 C14 1.410(6) .
C14 O1 1.323(5) .
C15 O11 1.434(6) .
C16 N8 1.465(6) .
C17 N9 1.302(6) .
C17 C18 1.451(6) .
C18 C19 1.404(7) .
C18 C23 1.405(7) .
C19 C20 1.371(7) .
C20 C21 1.393(8) .
C21 C22 1.387(7) .
C22 O6 1.364(6) .
C22 C23 1.417(6) .
C23 O2 1.325(6) .
C24 O6 1.438(6) .
Ca1 O2 2.331(3) .
Ca1 O1 2.353(3) .
Ca1 O7 2.437(4) .
Ca1 O11 2.457(4) .
Ca1 O4 2.471(4) .
Ca1 O3 2.548(4) .
Ca1 O4 2.560(4) 2
Ca1 O6 2.588(4) .
Ca1 O8 2.618(5) .
Ca1 N10 2.941(4) .
Ca1 N11 2.946(5) .
Ca1 Cu1 3.3924(13) .
Cu1 O2 1.936(3) .
Cu1 O1 1.936(3) .
Cu1 N9 1.965(4) .
Cu1 N7 1.991(4) .
Cu1 O10 2.343(4) .
N1 P1 1.613(4) .
N2 P1 1.594(4) .
N6 N7 1.424(5) .
N6 P1 1.674(4) .
N8 N9 1.442(5) .
N8 P1 1.678(4) .
N10 O5 1.226(5) .
N10 O3 1.260(6) .
N10 O4 1.270(5) .
N11 O8 1.245(6) .
N11 O9 1.251(7) .
N11 O7 1.265(7) .
O4 Ca1 2.560(4) 2
